data_2231034
loop_
_publ_author_name
'Betz, Richard'
'Gerber, Thomas'
'Hosten, Eric'

_publ_section_title
;
 (3-Aminophenyl)methanol
;
_journal_coeditor_code BX2363
_journal_issue 8
_journal_name_full 'Acta Crystallographica Section E'
_journal_page_first o2118
_journal_paper_doi 10.1107/S1600536811029163
_journal_volume 67
_journal_year 2011
_chemical_formula_iupac 'C7 H9 N O'
_chemical_formula_moiety 'C7 H9 N O'
_chemical_formula_sum 'C7 H9 N O'
_chemical_formula_weight 123.15
_chemical_name_common
;
3-Aminobenzyl alcohol
;
_chemical_name_systematic
;
(3-Aminophenyl)methanol
;
_space_group_IT_number 19
_symmetry_cell_setting orthorhombic
_symmetry_space_group_name_Hall 'P 2ac 2ab'
_symmetry_space_group_name_H-M 'P 21 21 21'
_atom_sites_solution_hydrogens geom
_atom_sites_solution_primary direct
_atom_sites_solution_secondary difmap
_audit_creation_method SHELXL-97
_cell_angle_alpha 90.00
_cell_angle_beta 90.00
_cell_angle_gamma 90.00
_cell_formula_units_Z 4
_cell_length_a 4.7977(4)
_cell_length_b 6.2954(6)
_cell_length_c 21.6341(18)
_cell_measurement_reflns_used 5183
_cell_measurement_temperature 200(2)
_cell_measurement_theta_max 28.08
_cell_measurement_theta_min 3.37
_cell_volume 653.42(10)
_computing_cell_refinement 'SAINT (Bruker, 2010)'
_computing_data_collection 'APEX2 (Bruker, 2010)'
_computing_data_reduction 'SAINT (Bruker, 2010)'
_computing_molecular_graphics 'ORTEP-3 (Farrugia, 1997) and Mercury (Macrae <i>et al.</i>, 2008)'
_computing_publication_material 'SHELXL97 (Sheldrick, 2008) and PLATON (Spek, 2009)'
_computing_structure_refinement 'SHELXL97 (Sheldrick, 2008)'
_computing_structure_solution 'SHELXS97 (Sheldrick, 2008)'
_diffrn_ambient_temperature 200(2)
_diffrn_measured_fraction_theta_full 0.989
_diffrn_measured_fraction_theta_max 0.989
_diffrn_measurement_device_type 'Bruker APEXII CCD'
_diffrn_measurement_method '\f and \w'
_diffrn_radiation_monochromator graphite
_diffrn_radiation_source 'fine-focus sealed tube'
_diffrn_radiation_type MoK\a
_diffrn_radiation_wavelength 0.71073
_diffrn_reflns_av_R_equivalents 0.0202
_diffrn_reflns_av_sigmaI/netI 0.0118
_diffrn_reflns_limit_h_max 6
_diffrn_reflns_limit_h_min -6
_diffrn_reflns_limit_k_max 8
_diffrn_reflns_limit_k_min -7
_diffrn_reflns_limit_l_max 28
_diffrn_reflns_limit_l_min -23
_diffrn_reflns_number 6010
_diffrn_reflns_theta_full 27.99
_diffrn_reflns_theta_max 27.99
_diffrn_reflns_theta_min 3.37
_exptl_absorpt_coefficient_mu 0.085
_exptl_absorpt_correction_T_max 1.0000
_exptl_absorpt_correction_T_min 0.8685
_exptl_absorpt_correction_type multi-scan
_exptl_absorpt_process_details '(SADABS; Bruker, 2008)'
_exptl_crystal_colour brown
_exptl_crystal_density_diffrn 1.252
_exptl_crystal_density_method 'not measured'
_exptl_crystal_description platelet
_exptl_crystal_F_000 264
_exptl_crystal_size_max 0.531
_exptl_crystal_size_mid 0.470
_exptl_crystal_size_min 0.186
_refine_diff_density_max 0.190
_refine_diff_density_min -0.162
_refine_ls_extinction_method none
_refine_ls_goodness_of_fit_ref 1.106
_refine_ls_hydrogen_treatment mixed
_refine_ls_matrix_type full
_refine_ls_number_parameters 94
_refine_ls_number_reflns 961
_refine_ls_number_restraints 0
_refine_ls_restrained_S_all 1.106
_refine_ls_R_factor_all 0.0342
_refine_ls_R_factor_gt 0.0331
_refine_ls_shift/su_max 0.000
_refine_ls_shift/su_mean 0.000
_refine_ls_structure_factor_coef Fsqd
_refine_ls_weighting_details 'calc w=1/[\s^2^(Fo^2^)+(0.0484P)^2^+0.1019P] where P=(Fo^2^+2Fc^2^)/3'
_refine_ls_weighting_scheme calc
_refine_ls_wR_factor_gt 0.0834
_refine_ls_wR_factor_ref 0.0844
_reflns_number_gt 924
_reflns_number_total 961
_reflns_threshold_expression I>2sigma(I)
_cod_data_source_file bx2363.cif
_cod_data_source_block I
_cod_database_code 2231034
_cod_database_fobs_code 2231034

loop_
_symmetry_equiv_pos_as_xyz
'x, y, z'
'-x+1/2, -y, z+1/2'
'x+1/2, -y+1/2, -z'
'-x, y+1/2, -z+1/2'

loop_
_atom_site_type_symbol
_atom_site_label
_atom_site_fract_x
_atom_site_fract_y
_atom_site_fract_z
_atom_site_U_iso_or_equiv
_atom_site_adp_type
_atom_site_calc_flag
_atom_site_refinement_flags
_atom_site_occupancy
_atom_site_symmetry_multiplicity
O O1 0.3733(2) -0.37165(17) 0.18291(4) 0.0277(3) Uani d . 1 1
H H81 0.524(6) -0.439(4) 0.1893(9) 0.049(6) Uiso d . 1 1
N N1 0.8480(3) 0.35877(19) 0.19920(6) 0.0287(3) Uani d . 1 1
H H71 1.002(5) 0.432(3) 0.1955(9) 0.040(5) Uiso d . 1 1
H H72 0.811(4) 0.303(3) 0.2368(9) 0.035(5) Uiso d . 1 1
C C1 0.3760(3) -0.2875(2) 0.12190(6) 0.0313(3) Uani d . 1 1
H H1A 0.1858 -0.2383 0.1114 0.038 Uiso calc R 1 1
H H1B 0.4250 -0.4028 0.0927 0.038 Uiso calc R 1 1
C C2 0.5769(3) -0.1056(2) 0.11274(6) 0.0236(3) Uani d . 1 1
C C3 0.6316(3) 0.0359(2) 0.16033(6) 0.0252(3) Uani d . 1 1
H H3 0.5471 0.0147 0.1996 0.030 Uiso calc R 1 1
C C4 0.8087(3) 0.2089(2) 0.15151(6) 0.0237(3) Uani d . 1 1
C C5 0.9317(3) 0.2381(2) 0.09359(7) 0.0303(3) Uani d . 1 1
H H5 1.0527 0.3552 0.0867 0.036 Uiso calc R 1 1
C C6 0.8774(3) 0.0967(2) 0.04623(7) 0.0325(3) Uani d . 1 1
H H6 0.9615 0.1177 0.0070 0.039 Uiso calc R 1 1
C C7 0.7016(3) -0.0758(2) 0.05529(6) 0.0278(3) Uani d . 1 1
H H7 0.6667 -0.1727 0.0225 0.033 Uiso calc R 1 1

loop_
_atom_site_aniso_label
_atom_site_aniso_U_11
_atom_site_aniso_U_22
_atom_site_aniso_U_33
_atom_site_aniso_U_12
_atom_site_aniso_U_13
_atom_site_aniso_U_23
O1 0.0305(5) 0.0253(5) 0.0271(5) -0.0050(5) 0.0030(4) 0.0028(4)
N1 0.0328(6) 0.0248(6) 0.0284(6) -0.0090(5) 0.0021(5) -0.0024(5)
C1 0.0372(7) 0.0310(7) 0.0259(6) -0.0156(7) -0.0035(6) 0.0025(5)
C2 0.0230(6) 0.0219(6) 0.0259(6) -0.0044(5) -0.0029(5) 0.0024(5)
C3 0.0274(6) 0.0257(6) 0.0225(5) -0.0066(6) 0.0022(5) 0.0013(5)
C4 0.0239(6) 0.0209(6) 0.0265(6) -0.0022(6) -0.0011(5) 0.0004(5)
C5 0.0320(7) 0.0275(7) 0.0313(7) -0.0102(6) 0.0051(6) 0.0015(6)
C6 0.0359(7) 0.0359(7) 0.0257(6) -0.0078(7) 0.0071(6) 0.0011(6)
C7 0.0306(6) 0.0281(7) 0.0248(6) -0.0043(6) -0.0002(6) -0.0024(5)

loop_
_atom_type_symbol
_atom_type_description
_atom_type_scat_dispersion_real
_atom_type_scat_dispersion_imag
_atom_type_scat_source
C C 0.0033 0.0016 'International Tables Vol C Tables 4.2.6.8 and 6.1.1.4'
H H 0.0000 0.0000 'International Tables Vol C Tables 4.2.6.8 and 6.1.1.4'
N N 0.0061 0.0033 'International Tables Vol C Tables 4.2.6.8 and 6.1.1.4'
O O 0.0106 0.0060 'International Tables Vol C Tables 4.2.6.8 and 6.1.1.4'

loop_
_geom_angle_atom_site_label_1
_geom_angle_atom_site_label_2
_geom_angle_atom_site_label_3
_geom_angle
C1 O1 H81 109.2(14)
C4 N1 H71 113.4(13)
C4 N1 H72 111.9(12)
H71 N1 H72 117.0(16)
O1 C1 C2 114.20(11)
O1 C1 H1A 108.7
C2 C1 H1A 108.7
O1 C1 H1B 108.7
C2 C1 H1B 108.7
H1A C1 H1B 107.6
C3 C2 C7 119.66(12)
C3 C2 C1 120.72(12)
C7 C2 C1 119.58(12)
C2 C3 C4 121.04(12)
C2 C3 H3 119.5
C4 C3 H3 119.5
C3 C4 C5 118.85(12)
C3 C4 N1 120.24(12)
C5 C4 N1 120.78(12)
C6 C5 C4 120.04(13)
C6 C5 H5 120.0
C4 C5 H5 120.0
C5 C6 C7 120.90(13)
C5 C6 H6 119.6
C7 C6 H6 119.6
C6 C7 C2 119.50(12)
C6 C7 H7 120.3
C2 C7 H7 120.3

loop_
_geom_bond_atom_site_label_1
_geom_bond_atom_site_label_2
_geom_bond_distance
O1 C1 1.4222(16)
O1 H81 0.85(3)
N1 C4 1.4105(17)
N1 H71 0.87(2)
N1 H72 0.904(19)
C1 C2 1.5100(19)
C1 H1A 0.9900
C1 H1B 0.9900
C2 C3 1.3865(19)
C2 C7 1.3922(19)
C3 C4 1.3945(19)
C3 H3 0.9500
C4 C5 1.3972(19)
C5 C6 1.382(2)
C5 H5 0.9500
C6 C7 1.389(2)
C6 H6 0.9500
C7 H7 0.9500

loop_
_geom_hbond_atom_site_label_D
_geom_hbond_atom_site_label_H
_geom_hbond_atom_site_label_A
_geom_hbond_site_symmetry_A
_geom_hbond_distance_DH
_geom_hbond_distance_HA
_geom_hbond_distance_DA
_geom_hbond_angle_DHA
O1 H81 N1 1_545 0.85(3) 2.02(3) 2.8620(18) 171(2)
N1 H71 O1 1_665 0.87(2) 2.19(2) 3.0588(16) 177(2)
N1 H72 O1 4_655 0.904(19) 2.24(2) 3.1204(16) 165.3(16)

loop_
_geom_torsion_atom_site_label_1
_geom_torsion_atom_site_label_2
_geom_torsion_atom_site_label_3
_geom_torsion_atom_site_label_4
_geom_torsion
O1 C1 C2 C3 -33.0(2)
O1 C1 C2 C7 149.06(13)
C7 C2 C3 C4 0.4(2)
C1 C2 C3 C4 -177.54(13)
C2 C3 C4 C5 0.0(2)
C2 C3 C4 N1 175.95(13)
C3 C4 C5 C6 -0.1(2)
N1 C4 C5 C6 -176.05(14)
C4 C5 C6 C7 -0.1(2)
C5 C6 C7 C2 0.5(2)
C3 C2 C7 C6 -0.6(2)
C1 C2 C7 C6 177.36(13)

loop_
_cod_related_entry_id
_cod_related_entry_database
_cod_related_entry_code
1 ChemSpider 72534
